data_4112355
loop_
_publ_author_name
'Dario Braga'
'Shuang Chen'
'Heather Filson'
'Lucia Maini'
'Matthew R. Netherton'
'Brian O. Patrick'
'John R. Scheffer'
'Carl Scott'
'Wujiong Xia'

_publ_contact_author_address
;
   Department of Chemistry
   The University of British Columbia
   2036 Main Mall
   Vancouver, BC V6T 1Z1
;
_publ_contact_author_email ' scheffer@chem.ubc.ca '
_publ_contact_author_fax ' 604-822-2847 '
_publ_contact_author_name ' Dr John R. Scheffer'
_publ_contact_author_phone ' 604-822-3496 '
_publ_section_title
;
 1,4-Hydroxybiradical Behavior Revealed through Crystal
 Structure-Solid-State Reactivity Correlations
;
_journal_name_full 'Journal of the American Chemical Society'
_journal_page_first 3511
_journal_page_last 3520
_journal_paper_doi 10.1021/ja039076w
_journal_volume 126
_journal_year 2004
_chemical_formula_moiety 'C21 H26 O '
_chemical_formula_sum 'C21 H26 O'
_chemical_formula_weight 294.44
_space_group_IT_number 14
_symmetry_cell_setting monoclinic
_symmetry_Int_Tables_number 14
_symmetry_space_group_name_Hall '-P 2ybc'
_symmetry_space_group_name_H-M 'P 1 21/c 1'
_atom_sites_solution_hydrogens geom
_atom_sites_solution_primary direct
_atom_sites_solution_secondary difmap
_audit_creation_date 1999-04-14
_audit_creation_method 'by teXsan v1.8'
_cell_angle_alpha 90.00
_cell_angle_beta 90.954(12)
_cell_angle_gamma 90.00
_cell_formula_units_Z 4
_cell_length_a 8.8308(13)
_cell_length_b 14.646(3)
_cell_length_c 12.0651(14)
_cell_measurement_reflns_used 25
_cell_measurement_temperature 294.2
_cell_measurement_theta_max 52.5
_cell_measurement_theta_min 37.9
_cell_volume 1560.2(4)
_computing_cell_refinement 'MSC/AFC Diffractometer Control'
_computing_data_collection 'MSC/AFC Diffractometer Control'
_computing_data_reduction 'teXsan (MSC, 1992-1997)'
_computing_publication_material 'teXsan (MSC, 1992-1997)'
_computing_structure_refinement 'SHELXL-97 (Sheldrick, 1997)'
_computing_structure_solution
;
SIR97 (Altomare, et. al. 1998)
;
_diffrn_ambient_temperature 294.2
_diffrn_measured_fraction_theta_full 0.943
_diffrn_measured_fraction_theta_max 0.943
_diffrn_measurement_device_type 'Rigaku AFC6S'
_diffrn_measurement_method '\w - 2\t'
_diffrn_radiation_detector 'scintillation counter'
_diffrn_radiation_monochromator graphite
_diffrn_radiation_source 'X-ray tube'
_diffrn_radiation_type 'Cu K\a'
_diffrn_radiation_wavelength 1.5418
_diffrn_reflns_av_R_equivalents 0.0859
_diffrn_reflns_av_sigmaI/netI 0.0424
_diffrn_reflns_limit_h_max 11
_diffrn_reflns_limit_h_min -2
_diffrn_reflns_limit_k_max 18
_diffrn_reflns_limit_k_min -17
_diffrn_reflns_limit_l_max 15
_diffrn_reflns_limit_l_min -15
_diffrn_reflns_number 3468
_diffrn_reflns_theta_full 77.59
_diffrn_reflns_theta_max 77.59
_diffrn_reflns_theta_min 4.75
_diffrn_standards_decay_% -0.24
_diffrn_standards_interval_count 200
_diffrn_standards_number 3
_exptl_absorpt_coefficient_mu 0.567
_exptl_absorpt_correction_T_max 0.981
_exptl_absorpt_correction_T_min 0.368
_exptl_absorpt_correction_type
;
\y scans (North,Phillips & Matthews, 1968)
;
_exptl_crystal_colour colourless
_exptl_crystal_density_diffrn 1.253
_exptl_crystal_description prism
_exptl_crystal_F_000 640.00
_exptl_crystal_size_max 0.30
_exptl_crystal_size_mid 0.25
_exptl_crystal_size_min 0.20
_refine_diff_density_max 0.233
_refine_diff_density_min -0.214
_refine_diff_density_rms 0.055
_refine_ls_extinction_coef 0.0145(17)
_refine_ls_extinction_expression Fc^*^=kFc[1+0.001xFc^2^\l^3^/sin(2\q)]^-1/4^
_refine_ls_extinction_method SHELXL
_refine_ls_goodness_of_fit_ref 1.066
_refine_ls_hydrogen_treatment mixed
_refine_ls_matrix_type full
_refine_ls_number_parameters 202
_refine_ls_number_reflns 3259
_refine_ls_number_restraints 0
_refine_ls_restrained_S_all 1.066
_refine_ls_R_factor_all 0.0980
_refine_ls_R_factor_gt 0.0541
_refine_ls_shift/su_max 0.001
_refine_ls_shift/su_mean 0.000
_refine_ls_structure_factor_coef Fsqd
_refine_ls_weighting_details 'w=1/[\s^2^(Fo^2^)+(0.0947P)^2^+0.4566P] where P=(Fo^2^+2Fc^2^)/3'
_refine_ls_weighting_scheme calc
_refine_ls_wR_factor_gt 0.1504
_refine_ls_wR_factor_ref 0.1854
_reflns_number_gt 2129
_reflns_number_total 3259
_reflns_threshold_expression >2sigma(I)
_cod_data_source_file ja039076wsi20031015_043604_01.cif
_cod_data_source_block 15d
_cod_depositor_comments
;
The following automatic conversions were performed:

'_refine_ls_weighting_scheme' value 'calc
w=1/[\s^2^(Fo^2^)+(0.0947P)^2^+0.4566P] where P=(Fo^2^+2Fc^2^)/3' was
changed to 'calc'. New tag '_refine_ls_weighting_details' was
created. The value of the new tag was set to
'w=1/[\s^2^(Fo^2^)+(0.0947P)^2^+0.4566P] where P=(Fo^2^+2Fc^2^)/3'.

Automatic conversion script
Id: cif_fix_values 3143 2015-03-26 13:38:13Z robertas 
;
_cod_original_cell_volume 1560.3(4)
_cod_original_sg_symbol_H-M 'P 21/c '
_cod_original_formula_sum 'C21 H26 O '
_cod_database_code 4112355

loop_
_symmetry_equiv_pos_as_xyz
'x, y, z'
'-x, y+1/2, -z+1/2'
'-x, -y, -z'
'x, -y-1/2, z-1/2'

loop_
_atom_site_label
_atom_site_type_symbol
_atom_site_fract_x
_atom_site_fract_y
_atom_site_fract_z
_atom_site_U_iso_or_equiv
_atom_site_adp_type
_atom_site_occupancy
_atom_site_calc_flag
_atom_site_refinement_flags
O1 O 0.13467(18) 0.38070(13) 0.15090(14) 0.0567(5) Uani 1 d .
H1 H 0.099(2) 0.339(2) 0.100(3) 0.148(18) Uiso 1 d R
C1 C 0.2495(2) 0.32922(16) 0.21165(17) 0.0443(5) Uani 1 d .
C2 C 0.3742(2) 0.40240(15) 0.24913(17) 0.0436(5) Uani 1 d .
C3 C 0.4255(3) 0.39644(16) 0.12587(18) 0.0492(5) Uani 1 d .
H3 H 0.3558 0.4319 0.0787 0.059 Uiso 1 calc R
C4 C 0.3729(3) 0.29621(16) 0.12925(17) 0.0482(5) Uani 1 d .
H4 H 0.3332 0.2724 0.0586 0.058 Uiso 1 calc R
C5 C 0.4960(3) 0.23630(17) 0.1858(2) 0.0536(6) Uani 1 d .
H5 H 0.4750 0.1716 0.1718 0.064 Uiso 1 calc R
C6 C 0.4980(3) 0.25508(16) 0.31034(19) 0.0507(6) Uani 1 d .
H6A H 0.4075 0.2296 0.3446 0.061 Uiso 1 calc R
H6B H 0.5878 0.2277 0.3457 0.061 Uiso 1 calc R
C7 C 0.5010(2) 0.35748(16) 0.32299(18) 0.0464(5) Uani 1 d .
H7 H 0.4851 0.3735 0.4008 0.056 Uiso 1 calc R
C8 C 0.6601(3) 0.38841(19) 0.2887(2) 0.0599(7) Uani 1 d .
H8A H 0.6684 0.4548 0.2965 0.072 Uiso 1 calc R
H8B H 0.7362 0.3602 0.3378 0.072 Uiso 1 calc R
C9 C 0.6906(3) 0.3613(2) 0.1685(2) 0.0642(7) Uani 1 d .
H9 H 0.7963 0.3742 0.1508 0.077 Uiso 1 calc R
C10 C 0.6545(3) 0.26098(19) 0.1448(2) 0.0647(7) Uani 1 d .
H10A H 0.7302 0.2221 0.1819 0.078 Uiso 1 calc R
H10B H 0.6596 0.2497 0.0649 0.078 Uiso 1 calc R
C11 C 0.5866(3) 0.41822(19) 0.0959(2) 0.0620(7) Uani 1 d .
H11A H 0.6071 0.4833 0.1078 0.074 Uiso 1 calc R
H11B H 0.6033 0.4041 0.0177 0.074 Uiso 1 calc R
C12 C 0.1611(2) 0.26458(16) 0.28432(18) 0.0464(5) Uani 1 d .
C13 C 0.1561(3) 0.17262(18) 0.2581(2) 0.0593(6) Uani 1 d .
H13 H 0.2175 0.1503 0.1969 0.071 Uiso 1 calc R
C14 C 0.0676(3) 0.1110(2) 0.3150(2) 0.0673(7) Uani 1 d .
H14 H 0.0678 0.0462 0.2949 0.081 Uiso 1 calc R
C15 C -0.0205(3) 0.1419(2) 0.4000(2) 0.0639(7) Uani 1 d .
H15 H -0.0838 0.0993 0.4414 0.077 Uiso 1 calc R
C16 C -0.0187(3) 0.2338(2) 0.4262(2) 0.0585(6) Uani 1 d .
H16 H -0.0823 0.2554 0.4866 0.070 Uiso 1 calc R
C17 C 0.0696(2) 0.29685(17) 0.37041(18) 0.0487(5) Uani 1 d .
C18 C 0.0630(3) 0.39613(17) 0.4012(2) 0.0545(6) Uani 1 d .
H18A H -0.0258 0.4063 0.4472 0.065 Uiso 1 calc R
H18B H 0.0495 0.4323 0.3334 0.065 Uiso 1 calc R
C19 C 0.2047(3) 0.43055(17) 0.46430(19) 0.0548(6) Uani 1 d .
H19A H 0.1745 0.4500 0.5384 0.066 Uiso 1 calc R
H19B H 0.2752 0.3793 0.4736 0.066 Uiso 1 calc R
C20 C 0.2884(3) 0.50900(17) 0.4100(2) 0.0587(6) Uani 1 d .
H20A H 0.3840 0.5188 0.4507 0.070 Uiso 1 calc R
H20B H 0.2276 0.5645 0.4176 0.070 Uiso 1 calc R
C21 C 0.3240(3) 0.49598(16) 0.2871(2) 0.0521(6) Uani 1 d .
H21A H 0.2332 0.5126 0.2438 0.063 Uiso 1 calc R
H21B H 0.4035 0.5397 0.2679 0.063 Uiso 1 calc R

loop_
_atom_site_aniso_label
_atom_site_aniso_U_11
_atom_site_aniso_U_22
_atom_site_aniso_U_33
_atom_site_aniso_U_23
_atom_site_aniso_U_13
_atom_site_aniso_U_12
O1 0.0463(9) 0.0735(12) 0.0500(9) 0.0049(8) -0.0076(7) 0.0059(8)
C1 0.0408(10) 0.0526(13) 0.0395(10) -0.0001(9) 0.0011(8) 0.0014(9)
C2 0.0397(10) 0.0482(12) 0.0429(11) 0.0008(9) 0.0020(8) 0.0016(9)
C3 0.0474(12) 0.0570(14) 0.0433(11) 0.0045(10) 0.0060(9) -0.0012(10)
C4 0.0519(12) 0.0549(14) 0.0379(10) -0.0053(9) 0.0061(9) -0.0018(10)
C5 0.0555(13) 0.0497(13) 0.0561(13) -0.0037(10) 0.0127(10) 0.0043(10)
C6 0.0458(12) 0.0563(14) 0.0499(12) 0.0066(10) 0.0038(9) 0.0100(10)
C7 0.0393(10) 0.0554(13) 0.0444(11) -0.0037(9) 0.0007(8) 0.0046(9)
C8 0.0396(12) 0.0698(17) 0.0702(16) -0.0033(13) -0.0044(10) 0.0007(11)
C9 0.0401(12) 0.0738(18) 0.0792(18) 0.0017(14) 0.0172(11) -0.0003(11)
C10 0.0538(14) 0.0716(18) 0.0691(16) -0.0004(13) 0.0191(12) 0.0119(12)
C11 0.0594(15) 0.0641(16) 0.0630(15) 0.0067(12) 0.0170(12) -0.0054(12)
C12 0.0394(10) 0.0516(13) 0.0483(11) -0.0042(9) 0.0018(8) -0.0051(9)
C13 0.0602(14) 0.0585(15) 0.0595(14) -0.0103(11) 0.0097(11) -0.0141(12)
C14 0.0695(17) 0.0601(16) 0.0724(17) -0.0050(13) 0.0042(13) -0.0224(13)
C15 0.0548(14) 0.0721(18) 0.0648(16) 0.0075(13) 0.0024(12) -0.0195(12)
C16 0.0430(12) 0.0775(18) 0.0552(13) 0.0064(12) 0.0074(10) -0.0033(11)
C17 0.0370(10) 0.0613(15) 0.0478(11) 0.0023(10) 0.0025(8) 0.0022(9)
C18 0.0463(12) 0.0608(15) 0.0567(13) -0.0004(11) 0.0106(10) 0.0138(10)
C19 0.0624(14) 0.0540(14) 0.0483(12) -0.0033(10) 0.0071(10) 0.0124(11)
C20 0.0644(15) 0.0521(14) 0.0598(14) -0.0093(11) 0.0058(11) 0.0048(11)
C21 0.0517(12) 0.0472(13) 0.0576(13) 0.0025(10) 0.0025(10) 0.0028(10)

loop_
_atom_type_symbol
_atom_type_description
_atom_type_scat_dispersion_real
_atom_type_scat_dispersion_imag
_atom_type_scat_source
C C 0.0181 0.0091 'International Tables Vol C Tables 4.2.6.8 and 6.1.1.4'
H H 0.0000 0.0000 'International Tables Vol C Tables 4.2.6.8 and 6.1.1.4'
O O 0.0492 0.0322 'International Tables Vol C Tables 4.2.6.8 and 6.1.1.4'

loop_
_geom_angle_atom_site_label_1
_geom_angle_atom_site_label_2
_geom_angle_atom_site_label_3
_geom_angle
C1 O1 H1 102.8
O1 C1 C12 104.73(17)
O1 C1 C4 109.13(16)
C12 C1 C4 123.06(19)
O1 C1 C2 105.48(18)
C12 C1 C2 127.94(17)
C4 C1 C2 84.45(15)
C21 C2 C3 115.40(19)
C21 C2 C7 114.77(18)
C3 C2 C7 107.59(17)
C21 C2 C1 119.31(18)
C3 C2 C1 84.40(15)
C7 C2 C1 111.26(18)
C11 C3 C4 119.6(2)
C11 C3 C2 120.3(2)
C4 C3 C2 86.32(16)
C11 C3 H3 109.5
C4 C3 H3 109.5
C2 C3 H3 109.5
C3 C4 C5 110.03(19)
C3 C4 C1 86.31(16)
C5 C4 C1 112.77(17)
C3 C4 H4 114.8
C5 C4 H4 114.8
C1 C4 H4 114.8
C6 C5 C10 106.2(2)
C6 C5 C4 109.15(17)
C10 C5 C4 111.2(2)
C6 C5 H5 110.1
C10 C5 H5 110.1
C4 C5 H5 110.1
C7 C6 C5 106.18(19)
C7 C6 H6A 110.5
C5 C6 H6A 110.5
C7 C6 H6B 110.5
C5 C6 H6B 110.5
H6A C6 H6B 108.7
C6 C7 C8 106.28(19)
C6 C7 C2 110.45(18)
C8 C7 C2 111.78(19)
C6 C7 H7 109.4
C8 C7 H7 109.4
C2 C7 H7 109.4
C9 C8 C7 110.7(2)
C9 C8 H8A 109.5
C7 C8 H8A 109.5
C9 C8 H8B 109.5
C7 C8 H8B 109.5
H8A C8 H8B 108.1
C11 C9 C10 107.4(2)
C11 C9 C8 107.0(2)
C10 C9 C8 112.8(2)
C11 C9 H9 109.9
C10 C9 H9 109.9
C8 C9 H9 109.9
C9 C10 C5 110.71(19)
C9 C10 H10A 109.5
C5 C10 H10A 109.5
C9 C10 H10B 109.5
C5 C10 H10B 109.5
H10A C10 H10B 108.1
C3 C11 C9 108.1(2)
C3 C11 H11A 110.1
C9 C11 H11A 110.1
C3 C11 H11B 110.1
C9 C11 H11B 110.1
H11A C11 H11B 108.4
C13 C12 C17 118.6(2)
C13 C12 C1 119.4(2)
C17 C12 C1 121.6(2)
C14 C13 C12 122.5(2)
C14 C13 H13 118.7
C12 C13 H13 118.7
C15 C14 C13 119.2(3)
C15 C14 H14 120.4
C13 C14 H14 120.4
C14 C15 C16 119.1(2)
C14 C15 H15 120.5
C16 C15 H15 120.5
C15 C16 C17 122.7(2)
C15 C16 H16 118.7
C17 C16 H16 118.7
C16 C17 C12 117.9(2)
C16 C17 C18 119.9(2)
C12 C17 C18 122.2(2)
C17 C18 C19 113.89(19)
C17 C18 H18A 108.8
C19 C18 H18A 108.8
C17 C18 H18B 108.8
C19 C18 H18B 108.8
H18A C18 H18B 107.7
C20 C19 C18 115.6(2)
C20 C19 H19A 108.4
C18 C19 H19A 108.4
C20 C19 H19B 108.4
C18 C19 H19B 108.4
H19A C19 H19B 107.4
C19 C20 C21 115.6(2)
C19 C20 H20A 108.4
C21 C20 H20A 108.4
C19 C20 H20B 108.4
C21 C20 H20B 108.4
H20A C20 H20B 107.4
C2 C21 C20 118.1(2)
C2 C21 H21A 107.8
C20 C21 H21A 107.8
C2 C21 H21B 107.8
C20 C21 H21B 107.8
H21A C21 H21B 107.1

loop_
_geom_bond_atom_site_label_1
_geom_bond_atom_site_label_2
_geom_bond_distance
O1 C1 1.452(3)
O1 H1 0.9194
C1 C12 1.516(3)
C1 C4 1.564(3)
C1 C2 1.596(3)
C2 C21 1.514(3)
C2 C3 1.564(3)
C2 C7 1.565(3)
C3 C11 1.509(3)
C3 C4 1.540(3)
C3 H3 0.9800
C4 C5 1.547(3)
C4 H4 0.9800
C5 C6 1.528(3)
C5 C10 1.536(3)
C5 H5 0.9800
C6 C7 1.508(3)
C6 H6A 0.9800
C6 H6B 0.9800
C7 C8 1.539(3)
C7 H7 0.9800
C8 C9 1.531(4)
C8 H8A 0.9800
C8 H8B 0.9800
C9 C11 1.509(4)
C9 C10 1.530(4)
C9 H9 0.9800
C10 H10A 0.9800
C10 H10B 0.9800
C11 H11A 0.9800
C11 H11B 0.9800
C12 C13 1.384(3)
C12 C17 1.409(3)
C13 C14 1.383(4)
C13 H13 0.9800
C14 C15 1.374(4)
C14 H14 0.9800
C15 C16 1.384(4)
C15 H15 0.9800
C16 C17 1.390(3)
C16 H16 0.9800
C17 C18 1.502(3)
C18 C19 1.539(4)
C18 H18A 0.9800
C18 H18B 0.9800
C19 C20 1.521(4)
C19 H19A 0.9800
C19 H19B 0.9800
C20 C21 1.533(3)
C20 H20A 0.9800
C20 H20B 0.9800
C21 H21A 0.9800
C21 H21B 0.9800

loop_
_geom_torsion_atom_site_label_1
_geom_torsion_atom_site_label_2
_geom_torsion_atom_site_label_3
_geom_torsion_atom_site_label_4
_geom_torsion
O1 C1 C2 C21 38.9(2)
C12 C1 C2 C21 -84.5(3)
C4 C1 C2 C21 147.3(2)
O1 C1 C2 C3 -77.10(17)
C12 C1 C2 C3 159.5(2)
C4 C1 C2 C3 31.24(15)
O1 C1 C2 C7 176.17(16)
C12 C1 C2 C7 52.8(3)
C4 C1 C2 C7 -75.49(18)
C21 C2 C3 C11 86.1(3)
C7 C2 C3 C11 -43.5(3)
C1 C2 C3 C11 -154.1(2)
C21 C2 C3 C4 -151.53(19)
C7 C2 C3 C4 78.89(19)
C1 C2 C3 C4 -31.67(15)
C11 C3 C4 C5 42.5(3)
C2 C3 C4 C5 -80.60(18)
C11 C3 C4 C1 155.4(2)
C2 C3 C4 C1 32.32(15)
O1 C1 C4 C3 72.80(19)
C12 C1 C4 C3 -164.04(19)
C2 C1 C4 C3 -31.68(15)
O1 C1 C4 C5 -177.01(19)
C12 C1 C4 C5 -53.9(3)
C2 C1 C4 C5 78.5(2)
C3 C4 C5 C6 73.2(2)
C1 C4 C5 C6 -21.3(3)
C3 C4 C5 C10 -43.6(2)
C1 C4 C5 C10 -138.2(2)
C10 C5 C6 C7 71.4(2)
C4 C5 C6 C7 -48.6(2)
C5 C6 C7 C8 -71.4(2)
C5 C6 C7 C2 50.0(2)
C21 C2 C7 C6 156.49(19)
C3 C2 C7 C6 -73.6(2)
C1 C2 C7 C6 17.2(2)
C21 C2 C7 C8 -85.4(2)
C3 C2 C7 C8 44.5(2)
C1 C2 C7 C8 135.3(2)
C6 C7 C8 C9 59.9(3)
C2 C7 C8 C9 -60.6(3)
C7 C8 C9 C11 68.1(3)
C7 C8 C9 C10 -49.7(3)
C11 C9 C10 C5 -67.8(3)
C8 C9 C10 C5 49.8(3)
C6 C5 C10 C9 -59.6(3)
C4 C5 C10 C9 59.1(3)
C4 C3 C11 C9 -51.5(3)
C2 C3 C11 C9 52.8(3)
C10 C9 C11 C3 60.6(3)
C8 C9 C11 C3 -60.7(3)
O1 C1 C12 C13 106.9(2)
C4 C1 C12 C13 -18.2(3)
C2 C1 C12 C13 -129.4(2)
O1 C1 C12 C17 -65.6(2)
C4 C1 C12 C17 169.3(2)
C2 C1 C12 C17 58.1(3)
C17 C12 C13 C14 -1.7(4)
C1 C12 C13 C14 -174.4(2)
C12 C13 C14 C15 0.9(4)
C13 C14 C15 C16 0.2(4)
C14 C15 C16 C17 -0.4(4)
C15 C16 C17 C12 -0.4(4)
C15 C16 C17 C18 178.4(2)
C13 C12 C17 C16 1.4(3)
C1 C12 C17 C16 174.0(2)
C13 C12 C17 C18 -177.4(2)
C1 C12 C17 C18 -4.8(3)
C16 C17 C18 C19 107.2(2)
C12 C17 C18 C19 -74.0(3)
C17 C18 C19 C20 121.3(2)
C18 C19 C20 C21 -49.6(3)
C3 C2 C21 C20 -173.6(2)
C7 C2 C21 C20 -47.6(3)
C1 C2 C21 C20 88.2(3)
C19 C20 C21 C2 -39.9(3)
